data_7027763
loop_
_publ_author_name
'Chakraborty, Indranil'
'Bhattacharyya, Sibaprasad'
'Banerjee, Sangeeta'
'Kumar Dirghangi, Bimal'
'Chakravorty, Animesh'

_publ_section_title
;
 Synthesis, structure and properties of [ReVL(O)Cl3], [ReVL(NR)Cl3],
 [ReIIIL(OPPh3)Cl3], and [ReIIIL(PPh3)Cl3]
 [L&#x2005;=&#x2005;2-(arylazo)-1-methylimidazole,
 R&#x2005;=&#x2005;aryl]&#x200A;&#x2020;
;
_journal_issue 21
_journal_name_full 'Journal of the Chemical Society, Dalton Transactions'
_journal_page_first 3747
_journal_paper_doi 10.1039/a906460e
_journal_year 1999
_chemical_formula_sum 'C28 H24 Cl4 N4 O P Re'
_chemical_formula_weight 791.48
_chemical_name_systematic
; 
 ? 
;
_space_group_IT_number 14
_symmetry_cell_setting monoclinic
_symmetry_space_group_name_Hall '-P 2yn'
_symmetry_space_group_name_H-M 'P 1 21/n 1'
_atom_sites_solution_hydrogens geom
_atom_sites_solution_primary 'Heavey atom method'
_atom_sites_solution_secondary difmap
_audit_creation_method SHELXL
_cell_angle_alpha 90.00
_cell_angle_beta 96.52(4)
_cell_angle_gamma 90.00
_cell_formula_units_Z 4
_cell_length_a 11.588(6)
_cell_length_b 15.007(5)
_cell_length_c 17.661(8)
_cell_measurement_reflns_used 30
_cell_measurement_temperature 293(2)
_cell_measurement_theta_max 14
_cell_measurement_theta_min 7
_cell_volume 3051(2)
_computing_cell_refinement 'Siemens P3/P4 PC V-4.27'
_computing_data_collection 'Siemens P3/P4 PC V-4.27'
_computing_data_reduction 'Siemens P3/P4 PC V-4.27'
_computing_molecular_graphics 'Siemens SHELXTL V-5.03 (Sheldrick, 1994)'
_computing_publication_material 'Siemens SHELXTL V-5.03 (Sheldrick, 1994)'
_computing_structure_refinement 'Siemens SHELXTL V-5.03 (Sheldrick, 1994)'
_computing_structure_solution 'Siemens SHELXTL V-5.03 (Sheldrick, 1994)'
_diffrn_ambient_temperature 293(2)
_diffrn_measurement_device_type 'Siemens R3m/V'
_diffrn_measurement_method '\w scans'
_diffrn_radiation_monochromator graphite
_diffrn_radiation_source 'fine-focus sealed tube'
_diffrn_radiation_type MoK\a
_diffrn_radiation_wavelength 0.71073
_diffrn_reflns_av_R_equivalents 0.0962
_diffrn_reflns_av_sigmaI/netI 0.0880
_diffrn_reflns_limit_h_max 13
_diffrn_reflns_limit_h_min 0
_diffrn_reflns_limit_k_max 17
_diffrn_reflns_limit_k_min 0
_diffrn_reflns_limit_l_max 20
_diffrn_reflns_limit_l_min -20
_diffrn_reflns_number 5194
_diffrn_reflns_theta_max 24.00
_diffrn_reflns_theta_min 1.79
_diffrn_standards_decay_% nil
_diffrn_standards_interval_count 198
_diffrn_standards_number 2
_exptl_absorpt_coefficient_mu 4.414
_exptl_absorpt_correction_T_max 0.213
_exptl_absorpt_correction_T_min 0.127
_exptl_absorpt_correction_type semi-empirical
_exptl_crystal_colour dark
_exptl_crystal_density_diffrn 1.723
_exptl_crystal_description parallelopiped
_exptl_crystal_F_000 1544
_exptl_crystal_size_max 0.4
_exptl_crystal_size_mid 0.3
_exptl_crystal_size_min 0.15
_refine_diff_density_max 1.624
_refine_diff_density_min -1.292
_refine_diff_density_rms 0.209
_refine_ls_extinction_method none
_refine_ls_goodness_of_fit_all 1.113
_refine_ls_goodness_of_fit_obs 1.117
_refine_ls_matrix_type full
_refine_ls_number_parameters 352
_refine_ls_number_reflns 4773
_refine_ls_number_restraints 0
_refine_ls_restrained_S_all 1.126
_refine_ls_restrained_S_obs 1.117
_refine_ls_R_factor_all 0.1354
_refine_ls_R_factor_obs 0.0658
_refine_ls_shift/esd_mean 0.000
_refine_ls_shift/su_max -0.001
_refine_ls_structure_factor_coef Fsqd
_refine_ls_weighting_details 'w=1/[\s^2^(Fo^2^)+(0.1059P)^2^+8.9067P] where P=(Fo^2^+2Fc^2^)/3'
_refine_ls_weighting_scheme calc
_refine_ls_wR_factor_all 0.2205
_refine_ls_wR_factor_obs 0.1582
_reflns_number_observed 2611
_reflns_number_total 4774
_reflns_observed_criterion >2sigma(I)
_cod_data_source_file 906460esup1.cif
_cod_data_source_block '[ReL3(OPPh3)Cl3],4c'
_cod_depositor_comments
;
The following automatic conversions were performed:

'_symmetry_cell_setting' value 'Monoclinic' changed to 'monoclinic'
according to /home/saulius/struct/CIF-dictionaries/cif_core.dic
dictionary named 'cif_core.dic' version 2.4.2 from 2011-04-26.

Automatic conversion script
Id: cif_fix_values 1891 2012-01-12 08:04:46Z andrius 

The following automatic conversions were performed:

'_refine_ls_weighting_scheme' value 'calc
w=1/[\s^2^(Fo^2^)+(0.1059P)^2^+8.9067P] where P=(Fo^2^+2Fc^2^)/3' was
changed to 'calc'. New tag '_refine_ls_weighting_details' was
created. The value of the new tag was set to
'w=1/[\s^2^(Fo^2^)+(0.1059P)^2^+8.9067P] where P=(Fo^2^+2Fc^2^)/3'.

Automatic conversion script
Id: cif_fix_values 3143 2015-03-26 13:38:13Z robertas 
;
_cod_original_cell_volume 3051.5(23)
_cod_original_sg_symbol_H-M P2(1)/n
_cod_database_code 7027763

loop_
_symmetry_equiv_pos_as_xyz
'x, y, z'
'-x+1/2, y+1/2, -z+1/2'
'-x, -y, -z'
'x-1/2, -y-1/2, z-1/2'

loop_
_atom_site_aniso_label
_atom_site_aniso_U_11
_atom_site_aniso_U_22
_atom_site_aniso_U_33
_atom_site_aniso_U_23
_atom_site_aniso_U_13
_atom_site_aniso_U_12
Re 0.0528(4) 0.0374(4) 0.0356(4) 0.0004(4) 0.0032(2) -0.0098(4)
Cl1 0.065(3) 0.084(4) 0.084(4) 0.028(3) -0.021(3) -0.013(3)
Cl2 0.166(7) 0.068(4) 0.053(3) -0.021(3) 0.025(4) -0.038(4)
Cl3 0.075(3) 0.042(3) 0.053(3) -0.008(2) 0.009(2) 0.001(2)
P1 0.051(3) 0.041(3) 0.045(3) 0.003(2) 0.002(2) -0.012(2)
O1 0.051(7) 0.044(7) 0.053(7) -0.001(6) 0.008(6) -0.012(6)
N1 0.063(10) 0.047(9) 0.038(8) 0.011(7) 0.004(7) -0.009(8)
N3 0.065(10) 0.041(8) 0.045(8) 0.021(7) 0.010(7) -0.008(8)
N4 0.047(9) 0.048(11) 0.079(11) -0.017(9) 0.021(8) 0.003(7)
N2 0.094(14) 0.050(10) 0.055(10) -0.010(9) 0.024(10) -0.011(10)
C1 0.072(14) 0.055(13) 0.033(10) 0.003(9) -0.010(9) 0.000(11)
C2 0.095(18) 0.053(13) 0.053(12) 0.004(10) 0.013(12) -0.034(13)
C3 0.084(15) 0.035(11) 0.059(12) -0.018(10) 0.026(11) -0.028(11)
C4 0.089(19) 0.085(19) 0.141(24) 0.003(18) 0.053(18) -0.033(16)
C5 0.059(12) 0.039(11) 0.062(12) 0.007(9) 0.025(10) 0.014(9)
C6 0.106(18) 0.039(12) 0.054(12) -0.007(10) -0.007(11) -0.015(12)
C7 0.098(18) 0.037(12) 0.081(16) -0.003(11) 0.005(14) 0.005(12)
C8 0.060(14) 0.039(12) 0.096(17) -0.016(12) -0.011(12) 0.004(10)
C9 0.098(18) 0.065(15) 0.073(14) 0.006(12) -0.023(13) -0.020(14)
C10 0.063(13) 0.039(12) 0.062(12) 0.000(9) -0.027(10) -0.022(9)
C11 0.091(16) 0.055(13) 0.038(10) 0.000(10) -0.011(10) -0.033(12)
C12 0.098(18) 0.074(17) 0.075(16) 0.005(13) -0.005(13) -0.057(15)
C13 0.130(25) 0.126(25) 0.095(20) 0.012(18) 0.006(18) -0.115(22)
C14 0.206(41) 0.081(22) 0.116(26) -0.026(20) 0.008(26) -0.056(24)
C15 0.208(37) 0.116(25) 0.079(19) -0.047(18) 0.018(21) -0.085(26)
C16 0.139(23) 0.074(16) 0.064(14) -0.033(13) 0.022(14) -0.074(16)
C17 0.044(11) 0.046(12) 0.056(11) 0.003(9) 0.014(9) 0.007(9)
C18 0.069(14) 0.046(12) 0.072(14) 0.002(11) 0.013(11) -0.005(10)
C19 0.104(20) 0.074(17) 0.063(14) 0.037(13) 0.038(14) 0.054(15)
C20 0.094(20) 0.114(25) 0.067(16) -0.008(17) -0.025(14) 0.042(18)
C21 0.058(13) 0.071(16) 0.069(14) -0.022(12) -0.012(11) -0.001(12)
C22 0.091(15) 0.056(13) 0.036(10) -0.003(9) -0.011(10) -0.017(12)
C23 0.056(12) 0.082(15) 0.036(10) -0.004(10) 0.020(9) -0.019(11)
C24 0.054(13) 0.087(17) 0.058(13) -0.002(12) -0.021(10) -0.023(12)
C25 0.054(13) 0.107(21) 0.115(21) 0.037(20) 0.026(13) 0.023(16)
C26 0.067(18) 0.087(20) 0.141(27) 0.011(19) 0.042(19) 0.015(14)
C27 0.078(17) 0.109(23) 0.092(18) -0.015(17) 0.031(15) 0.013(17)
C28 0.057(13) 0.071(14) 0.068(14) -0.010(12) -0.001(10) -0.010(11)
Cl4 0.127(6) 0.056(4) 0.109(5) 0.003(4) -0.041(4) 0.016(4)

loop_
_atom_site_label
_atom_site_type_symbol
_atom_site_fract_x
_atom_site_fract_y
_atom_site_fract_z
_atom_site_U_iso_or_equiv
_atom_site_thermal_displace_type
_atom_site_occupancy
_atom_site_calc_flag
_atom_site_refinement_flags
Re Re 0.88690(6) 0.74820(6) 0.55420(3) 0.0420(3) Uani 1 d .
Cl1 Cl 0.6972(5) 0.7956(4) 0.5074(3) 0.080(2) Uani 1 d .
Cl2 Cl 0.8855(7) 0.6463(4) 0.4541(3) 0.095(2) Uani 1 d .
Cl3 Cl 0.8792(4) 0.8433(3) 0.6601(3) 0.0567(12) Uani 1 d .
P1 P 0.7590(4) 0.6035(3) 0.6733(3) 0.0460(12) Uani 1 d .
O1 O 0.8279(10) 0.6472(8) 0.6168(7) 0.049(3) Uani 1 d .
N1 N 0.9608(13) 0.8403(10) 0.4936(8) 0.049(4) Uani 1 d .
N3 N 1.1371(14) 0.7882(10) 0.5602(8) 0.050(4) Uani 1 d .
N4 N 1.0557(13) 0.7328(10) 0.5828(10) 0.057(4) Uani 1 d .
N2 N 1.1187(17) 0.9083(11) 0.4667(9) 0.065(5) Uani 1 d .
C1 C 0.9320(18) 0.9037(13) 0.4395(9) 0.055(5) Uani 1 d .
H1A H 0.8570(18) 0.9179(13) 0.4185(9) 0.066 Uiso 1 calc R
C2 C 1.0289(21) 0.9420(14) 0.4216(11) 0.066(6) Uani 1 d .
H2A H 1.0333(21) 0.9848(14) 0.3840(11) 0.080 Uiso 1 calc R
C3 C 1.0769(19) 0.8444(12) 0.5111(11) 0.058(5) Uani 1 d .
C4 C 1.2406(21) 0.9329(17) 0.4681(16) 0.102(9) Uani 1 d .
H4A H 1.2865(21) 0.8982(17) 0.5061(16) 0.153 Uiso 1 calc R
H4B H 1.2498(21) 0.9951(17) 0.4802(16) 0.153 Uiso 1 calc R
H4C H 1.2658(21) 0.9218(17) 0.4191(16) 0.153 Uiso 1 calc R
C5 C 1.1073(16) 0.6678(12) 0.6367(11) 0.052(5) Uani 1 d .
C6 C 1.0836(20) 0.5804(13) 0.6250(11) 0.068(6) Uani 1 d .
H6A H 1.0321(20) 0.5617(13) 0.5839(11) 0.081 Uiso 1 calc R
C7 C 1.1379(21) 0.5196(14) 0.6758(13) 0.072(6) Uani 1 d .
H7A H 1.1180(21) 0.4598(14) 0.6700(13) 0.087 Uiso 1 calc R
C8 C 1.2184(18) 0.5433(13) 0.7334(13) 0.066(6) Uani 1 d .
C9 C 1.2385(21) 0.6340(15) 0.7479(13) 0.081(7) Uani 1 d .
H9A H 1.2874(21) 0.6525(15) 0.7904(13) 0.097 Uiso 1 calc R
C10 C 1.1846(16) 0.6945(13) 0.6984(11) 0.057(5) Uani 1 d .
H10A H 1.2000(16) 0.7548(13) 0.7060(11) 0.068 Uiso 1 calc R
C11 C 0.6916(19) 0.5047(13) 0.6306(10) 0.063(6) Uani 1 d .
C12 C 0.5939(21) 0.4669(16) 0.6577(13) 0.084(8) Uani 1 d .
H12A H 0.5621(21) 0.4929(16) 0.6984(13) 0.101 Uiso 1 calc R
C13 C 0.5450(26) 0.3915(21) 0.6243(16) 0.117(12) Uani 1 d .
H13A H 0.4811(26) 0.3657(21) 0.6430(16) 0.141 Uiso 1 calc R
C14 C 0.5896(35) 0.3544(21) 0.5637(20) 0.135(13) Uani 1 d .
H14A H 0.5537(35) 0.3054(21) 0.5388(20) 0.162 Uiso 1 calc R
C15 C 0.6913(32) 0.3914(21) 0.5393(16) 0.134(13) Uani 1 d .
H15A H 0.7284(32) 0.3625(21) 0.5023(16) 0.160 Uiso 1 calc R
C16 C 0.7342(23) 0.4677(15) 0.5693(12) 0.092(9) Uani 1 d .
H16A H 0.7942(23) 0.4959(15) 0.5480(12) 0.110 Uiso 1 calc R
C17 C 0.8540(15) 0.5734(12) 0.7558(10) 0.048(5) Uani 1 d .
C18 C 0.8533(18) 0.4921(13) 0.7905(12) 0.062(5) Uani 1 d .
H18A H 0.8001(18) 0.4490(13) 0.7713(12) 0.074 Uiso 1 calc R
C19 C 0.9317(22) 0.4730(17) 0.8546(13) 0.078(8) Uani 1 d .
H19A H 0.9350(22) 0.4167(17) 0.8767(13) 0.094 Uiso 1 calc R
C20 C 1.0036(23) 0.5402(22) 0.8838(14) 0.094(9) Uani 1 d .
H20A H 1.0541(23) 0.5288(22) 0.9274(14) 0.113 Uiso 1 calc R
C21 C 1.0047(18) 0.6209(16) 0.8528(12) 0.067(6) Uani 1 d .
H21A H 1.0548(18) 0.6653(16) 0.8733(12) 0.081 Uiso 1 calc R
C22 C 0.9267(18) 0.6354(14) 0.7878(10) 0.063(6) Uani 1 d .
H22A H 0.9253(18) 0.6915(14) 0.7654(10) 0.075 Uiso 1 calc R
C23 C 0.6465(16) 0.6750(14) 0.7026(10) 0.057(5) Uani 1 d .
C24 C 0.5529(18) 0.6944(16) 0.6501(12) 0.068(6) Uani 1 d .
H24A H 0.5489(18) 0.6708(16) 0.6012(12) 0.082 Uiso 1 calc R
C25 C 0.4655(19) 0.7482(19) 0.6697(17) 0.091(8) Uani 1 d .
H25A H 0.4029(19) 0.7625(19) 0.6341(17) 0.109 Uiso 1 calc R
C26 C 0.4716(23) 0.7796(18) 0.7401(20) 0.096(9) Uani 1 d .
H26A H 0.4112(23) 0.8148(18) 0.7537(20) 0.115 Uiso 1 calc R
C27 C 0.5608(23) 0.7626(18) 0.7920(16) 0.091(8) Uani 1 d .
H27A H 0.5632(23) 0.7874(18) 0.8404(16) 0.110 Uiso 1 calc R
C28 C 0.6507(18) 0.7078(15) 0.7743(12) 0.066(6) Uani 1 d .
H28A H 0.7124(18) 0.6940(15) 0.8109(12) 0.079 Uiso 1 calc R
Cl4 Cl 1.2837(7) 0.4643(4) 0.7947(4) 0.102(2) Uani 1 d .

loop_
_atom_type_symbol
_atom_type_description
_atom_type_scat_dispersion_real
_atom_type_scat_dispersion_imag
_atom_type_scat_source
C C 0.0033 0.0016 'International Tables Vol C Tables 4.2.6.8 and 6.1.1.4'
H H 0.0000 0.0000 'International Tables Vol C Tables 4.2.6.8 and 6.1.1.4'
N N 0.0061 0.0033 'International Tables Vol C Tables 4.2.6.8 and 6.1.1.4'
O O 0.0106 0.0060 'International Tables Vol C Tables 4.2.6.8 and 6.1.1.4'
P P 0.1023 0.0942 'International Tables Vol C Tables 4.2.6.8 and 6.1.1.4'
Cl Cl 0.1484 0.1585 'International Tables Vol C Tables 4.2.6.8 and 6.1.1.4'
Re Re -1.0185 7.2310 'International Tables Vol C Tables 4.2.6.8 and 6.1.1.4'

loop_
_geom_angle_atom_site_label_1
_geom_angle_atom_site_label_2
_geom_angle_atom_site_label_3
_geom_angle
_geom_angle_publ_flag
N4 Re N1 75.3(6) y
N4 Re O1 99.0(6) y
N1 Re O1 173.9(5) y
N4 Re Cl2 92.2(5) y
N1 Re Cl2 90.8(5) y
O1 Re Cl2 87.1(4) y
N4 Re Cl3 89.7(4) y
N1 Re Cl3 93.6(4) y
O1 Re Cl3 88.6(4) y
Cl2 Re Cl3 175.5(2) y
N4 Re Cl1 167.5(5) y
N1 Re Cl1 92.4(5) y
O1 Re Cl1 93.3(4) y
Cl2 Re Cl1 90.4(3) y
Cl3 Re Cl1 88.7(2) y
O1 P1 C17 109.2(8) ?
O1 P1 C11 108.7(8) ?
C17 P1 C11 109.4(9) ?
O1 P1 C23 112.8(8) ?
C17 P1 C23 108.3(8) ?
C11 P1 C23 108.4(10) ?
P1 O1 Re 157.4(8) y
C3 N1 C1 106.6(16) ?
C3 N1 Re 112.8(12) y
C1 N1 Re 140.6(14) ?
C3 N3 N4 104.4(15) y
N3 N4 C5 111.1(15) ?
N3 N4 Re 123.7(13) y
C5 N4 Re 124.8(12) ?
C2 N2 C3 107.8(18) ?
C2 N2 C4 127.0(19) ?
C3 N2 C4 125.2(21) ?
C2 C1 N1 108.8(18) ?
C1 C2 N2 108.4(19) ?
N1 C3 N3 123.3(16) y
N1 C3 N2 108.2(19) ?
N3 C3 N2 128.3(20) ?
C6 C5 C10 120.1(18) ?
C6 C5 N4 119.5(19) ?
C10 C5 N4 120.4(17) ?
C5 C6 C7 118.2(20) ?
C8 C7 C6 122.8(20) ?
C7 C8 C9 118.7(21) ?
C7 C8 Cl4 120.7(16) ?
C9 C8 Cl4 120.2(18) ?
C10 C9 C8 118.4(20) ?
C9 C10 C5 121.3(18) ?
C16 C11 C12 119.2(19) ?
C16 C11 P1 119.4(16) ?
C12 C11 P1 121.4(17) ?
C13 C12 C11 119.9(25) ?
C14 C13 C12 120.2(25) ?
C13 C14 C15 118.9(27) ?
C16 C15 C14 120.1(30) ?
C15 C16 C11 121.0(24) ?
C22 C17 C18 117.9(19) ?
C22 C17 P1 118.1(15) ?
C18 C17 P1 124.0(16) ?
C17 C18 C19 120.6(21) ?
C20 C19 C18 117.7(21) ?
C21 C20 C19 123.3(22) ?
C20 C21 C22 116.4(22) ?
C17 C22 C21 123.9(20) ?
C28 C23 C24 119.7(20) ?
C28 C23 P1 122.2(16) ?
C24 C23 P1 118.1(15) ?
C25 C24 C23 120.3(22) ?
C26 C25 C24 118.9(25) ?
C25 C26 C27 122.4(25) ?
C26 C27 C28 120.2(24) ?
C23 C28 C27 118.5(21) ?

loop_
_geom_bond_atom_site_label_1
_geom_bond_atom_site_label_2
_geom_bond_distance
_geom_bond_publ_flag
Re N4 1.978(15) y
Re N1 1.999(14) y
Re O1 2.039(11) y
Re Cl2 2.336(6) y
Re Cl3 2.363(5) y
Re Cl1 2.369(6) y
P1 O1 1.498(12) y
P1 C17 1.78(2) ?
P1 C11 1.80(2) ?
P1 C23 1.81(2) ?
N1 C3 1.35(2) y
N1 C1 1.36(2) ?
N3 C3 1.35(2) y
N3 N4 1.351(20) y
N4 C5 1.44(2) ?
N2 C2 1.34(3) ?
N2 C3 1.36(2) ?
N2 C4 1.46(3) ?
C1 C2 1.33(3) ?
C5 C6 1.35(2) ?
C5 C10 1.39(2) ?
C6 C7 1.38(3) ?
C7 C8 1.35(3) ?
C8 C9 1.40(3) ?
C8 Cl4 1.72(2) ?
C9 C10 1.36(3) ?
C11 C16 1.36(3) ?
C11 C12 1.40(3) ?
C12 C13 1.37(3) ?
C13 C14 1.36(4) ?
C14 C15 1.41(4) ?
C15 C16 1.33(3) ?
C17 C22 1.34(2) ?
C17 C18 1.37(3) ?
C18 C19 1.40(3) ?
C19 C20 1.37(3) ?
C20 C21 1.33(3) ?
C21 C22 1.40(3) ?
C23 C28 1.35(3) ?
C23 C24 1.38(3) ?
C24 C25 1.37(3) ?
C25 C26 1.32(4) ?
C26 C27 1.33(4) ?
C27 C28 1.39(3) ?
